data_4120364
loop_
_publ_author_name
'Kate Harris'
'Qing-Fu Sun'
'Sota Sato'
'Makoto Fujita'

_publ_section_title
;
 M12L24 Spheres with Endo and Exo Coordination Sites: Scaffolds for
 Non-Covalent Functionalization
;
_journal_name_full 'Journal of the American Chemical Society'
_journal_page_first 12497
_journal_page_last 12499
_journal_paper_doi 10.1021/ja4043609
_journal_volume 135
_journal_year 2013
_chemical_formula_moiety 'C456 H264 B20 F54 N72 O12.4 Pd12'
_chemical_formula_sum 'C456 H264 B20 F54 N72 O12.4 Pd12'
_chemical_formula_weight 9468.79
_chemical_name_common 'M12L24 sphere 2a from ligand 1a and Pd2+'
_chemical_name_systematic
; 
 ? 
;
_space_group_IT_number 12
_symmetry_cell_setting monoclinic
_symmetry_space_group_name_Hall '-C 2y'
_symmetry_space_group_name_H-M 'C 1 2/m 1'
_atom_sites_solution_hydrogens geom
_atom_sites_solution_primary 'charge flipping'
_atom_sites_solution_secondary difmap
_audit_creation_method SHELXL-97
_cell_angle_alpha 90.00
_cell_angle_beta 127.68(3)
_cell_angle_gamma 90.00
_cell_formula_units_Z 2
_cell_length_a 47.453(10)
_cell_length_b 48.537(10)
_cell_length_c 38.130(8)
_cell_measurement_reflns_used 9068
_cell_measurement_temperature 293(2)
_cell_measurement_theta_max 18.23
_cell_measurement_theta_min 1.65
_cell_volume 69506(4)
_computing_cell_refinement HKL2000
_computing_data_reduction HKL2000
_computing_molecular_graphics 'Yadokari-XG 2009'
_computing_publication_material 'Yadokari-XG 2009'
_computing_structure_refinement 'SHELXL-97 (Sheldrick, 1997)'
_computing_structure_solution superflip
_diffrn_ambient_temperature 293(2)
_diffrn_measured_fraction_theta_full 0.996
_diffrn_measured_fraction_theta_max 0.996
_diffrn_measurement_details ' 2.00 degrees, 0.5 sec, detector distance 152.40 mm'
_diffrn_measurement_device_type 'CCD MX225HE (Rayonix)'
_diffrn_measurement_method 'oscillation method, \w scans'
_diffrn_radiation_monochromator 'Si 111'
_diffrn_radiation_source 'SPring-8 BL41XU beamline'
_diffrn_radiation_type synchrotron
_diffrn_radiation_wavelength 1.00000
_diffrn_reflns_av_R_equivalents 0.0536
_diffrn_reflns_av_sigmaI/netI 0.0390
_diffrn_reflns_limit_h_max 29
_diffrn_reflns_limit_h_min -29
_diffrn_reflns_limit_k_max 30
_diffrn_reflns_limit_k_min -30
_diffrn_reflns_limit_l_max 23
_diffrn_reflns_limit_l_min -23
_diffrn_reflns_number 33981
_diffrn_reflns_theta_full 18.23
_diffrn_reflns_theta_max 18.23
_diffrn_reflns_theta_min 1.65
_exptl_absorpt_coefficient_mu 0.417
_exptl_absorpt_correction_T_max 0.9794
_exptl_absorpt_correction_T_min 0.9674
_exptl_absorpt_correction_type empirical
_exptl_absorpt_process_details 'HKL2000 DENZO SCALEPACK'
_exptl_crystal_colour yellow
_exptl_crystal_density_diffrn 0.452
_exptl_crystal_description cubic
_exptl_crystal_F_000 9482
_exptl_crystal_size_max 0.08
_exptl_crystal_size_mid 0.08
_exptl_crystal_size_min 0.05
_refine_diff_density_max 0.776
_refine_diff_density_min -0.393
_refine_diff_density_rms 0.094
_refine_ls_extinction_method none
_refine_ls_goodness_of_fit_ref 2.561
_refine_ls_hydrogen_treatment constr
_refine_ls_matrix_type full
_refine_ls_number_parameters 1113
_refine_ls_number_reflns 9108
_refine_ls_number_restraints 965
_refine_ls_restrained_S_all 2.499
_refine_ls_R_factor_all 0.2366
_refine_ls_R_factor_gt 0.2149
_refine_ls_shift/su_max 0.000
_refine_ls_shift/su_mean 0.000
_refine_ls_structure_factor_coef Fsqd
_refine_ls_weighting_details 'calc w=1/[\s^2^(Fo^2^)+(0.2000P)^2^] where P=(Fo^2^+2Fc^2^)/3'
_refine_ls_weighting_scheme calc
_refine_ls_wR_factor_gt 0.5329
_refine_ls_wR_factor_ref 0.5562
_reflns_number_gt 6529
_reflns_number_total 9108
_reflns_threshold_expression >2\s(I)
_cod_data_source_file ja4043609_si_002.cif
_cod_data_source_block c2m
_cod_original_cell_volume 69501(24)
_cod_original_formula_sum 'C456 H264 B20 F54 N72 O12.40 Pd12'
_cod_database_code 4120364

loop_
_symmetry_equiv_pos_as_xyz
'x, y, z'
'-x, y, -z'
'x+1/2, y+1/2, z'
'-x+1/2, y+1/2, -z'
'-x, -y, -z'
'x, -y, z'
'-x+1/2, -y+1/2, -z'
'x+1/2, -y+1/2, z'

loop_
_atom_site_label
_atom_site_type_symbol
_atom_site_fract_x
_atom_site_fract_y
_atom_site_fract_z
_atom_site_U_iso_or_equiv
_atom_site_adp_type
_atom_site_occupancy
_atom_site_symmetry_multiplicity
_atom_site_calc_flag
_atom_site_refinement_flags
N1A N 1.3435(10) 0.0300(4) 0.4529(7) 0.340(12) Uani 1 1 d GU
C1A C 1.3267(6) 0.0442(8) 0.4670(10) 0.384(15) Uani 1 1 d GU
H1 H 1.3042 0.0387 0.4576 0.461 Uiso 1 1 calc R
C2A C 1.3433(10) 0.0667(7) 0.4951(10) 0.398(14) Uani 1 1 d GU
H2 H 1.3320 0.0763 0.5045 0.477 Uiso 1 1 calc R
C3A C 1.3768(11) 0.0750(5) 0.5091(7) 0.361(13) Uani 1 1 d GU
C4A C 1.3936(6) 0.0607(8) 0.4951(10) 0.345(13) Uani 1 1 d GU
H3 H 1.4160 0.0663 0.5045 0.414 Uiso 1 1 calc R
C5A C 1.3770(10) 0.0382(7) 0.4669(10) 0.338(13) Uani 1 1 d GU
H4 H 1.3883 0.0287 0.4575 0.406 Uiso 1 1 calc R
N2A N 1.3944(10) 0.1701(5) 0.8045(10) 0.340(11) Uani 1 1 d GU
C6A C 1.3715(6) 0.1556(5) 0.7651(12) 0.357(14) Uani 1 1 d GU
H5 H 1.3507 0.1480 0.7583 0.429 Uiso 1 1 calc R
C7A C 1.3796(8) 0.1526(5) 0.7359(7) 0.363(14) Uani 1 1 d GU
H6 H 1.3642 0.1430 0.7096 0.436 Uiso 1 1 calc R
C8A C 1.4106(10) 0.1641(6) 0.7460(10) 0.369(14) Uani 1 1 d GU
C9A C 1.4336(6) 0.1785(5) 0.7854(13) 0.357(13) Uani 1 1 d GU
H7 H 1.4544 0.1862 0.7922 0.428 Uiso 1 1 calc R
C10A C 1.4255(8) 0.1815(4) 0.8146(8) 0.340(14) Uani 1 1 d GU
H8 H 1.4409 0.1912 0.8409 0.408 Uiso 1 1 calc R
C11A C 1.3884(13) 0.0986(10) 0.5360(16) 0.383(15) Uani 1 1 d U
C12A C 1.4021(13) 0.1152(10) 0.5586(17) 0.390(15) Uani 1 1 d U
C13A C 1.4163(14) 0.1621(10) 0.7102(16) 0.378(19) Uani 1 1 d U
C14A C 1.4198(14) 0.1619(11) 0.6833(17) 0.377(19) Uani 1 1 d U
N3A N 1.4118(7) 0.1397(6) 0.6252(14) 0.375(11) Uani 1 1 d GU
C15A C 1.4139(7) 0.1388(6) 0.5904(11) 0.398(14) Uani 1 1 d GU
C16A C 1.4286(9) 0.1607(10) 0.5833(10) 0.421(14) Uani 1 1 d GU
H9 H 1.4300 0.1601 0.5600 0.505 Uiso 1 1 calc R
C17A C 1.4413(8) 0.1836(6) 0.6110(15) 0.411(15) Uani 1 1 d GU
H10 H 1.4512 0.1983 0.6062 0.493 Uiso 1 1 calc R
C18A C 1.4393(8) 0.1845(6) 0.6458(12) 0.402(15) Uani 1 1 d GU
H11 H 1.4478 0.1998 0.6643 0.482 Uiso 1 1 calc R
C19A C 1.4245(9) 0.1625(10) 0.6529(9) 0.383(14) Uani 1 1 d GU
N1B N 1.2936(8) 0.0291(4) 0.3572(6) 0.318(12) Uani 1 1 d GU
C5B C 1.3105(5) 0.0440(6) 0.3438(8) 0.302(12) Uani 1 1 d GU
H12 H 1.3340 0.0401 0.3558 0.362 Uiso 1 1 calc R
C4B C 1.2923(9) 0.0648(6) 0.3125(9) 0.309(11) Uani 1 1 d GU
H13 H 1.3036 0.0748 0.3036 0.371 Uiso 1 1 calc R
C3B C 1.2572(9) 0.0707(5) 0.2946(7) 0.332(12) Uani 1 1 d GU
C2B C 1.2403(5) 0.0557(6) 0.3080(9) 0.333(13) Uani 1 1 d GU
H14 H 1.2168 0.0596 0.2960 0.400 Uiso 1 1 calc R
C1B C 1.2585(8) 0.0349(6) 0.3393(10) 0.325(12) Uani 1 1 d GU
H15 H 1.2472 0.0249 0.3483 0.390 Uiso 1 1 calc R
N2B N 0.9798(5) 0.1759(5) 0.0861(9) 0.322(11) Uani 1 1 d GU
C6B C 1.0017(8) 0.1591(5) 0.1229(9) 0.336(12) Uani 1 1 d GU
H16 H 0.9927 0.1505 0.1360 0.404 Uiso 1 1 calc R
C7B C 1.0371(7) 0.1551(5) 0.1402(7) 0.335(13) Uani 1 1 d GU
H17 H 1.0517 0.1439 0.1649 0.402 Uiso 1 1 calc R
C8B C 1.0505(5) 0.1680(6) 0.1207(10) 0.322(12) Uani 1 1 d GU
C9B C 1.0286(8) 0.1847(5) 0.0838(10) 0.321(11) Uani 1 1 d GU
H18 H 1.0376 0.1933 0.0707 0.386 Uiso 1 1 calc R
C10B C 0.9933(7) 0.1887(5) 0.0665(7) 0.312(12) Uani 1 1 d GU
H19 H 0.9786 0.1999 0.0418 0.374 Uiso 1 1 calc R
C11B C 1.2430(10) 0.0935(10) 0.2655(14) 0.359(13) Uani 1 1 d U
C12B C 1.2249(11) 0.1120(10) 0.2390(15) 0.359(13) Uani 1 1 d U
C13B C 1.0831(10) 0.1643(8) 0.1330(14) 0.331(14) Uani 1 1 d DU
C14B C 1.1139(11) 0.1595(8) 0.1502(14) 0.336(14) Uani 1 1 d DU
N3B N 1.1697(9) 0.1366(6) 0.1923(10) 0.343(10) Uani 1 1 d GU
C15B C 1.2049(9) 0.1326(5) 0.2089(8) 0.358(13) Uani 1 1 d GU
C16B C 1.2204(5) 0.1502(8) 0.1964(11) 0.390(14) Uani 1 1 d GU
H20 H 1.2439 0.1476 0.2075 0.468 Uiso 1 1 calc R
C17B C 1.2007(10) 0.1718(6) 0.1672(11) 0.384(14) Uani 1 1 d GU
H21 H 1.2111 0.1835 0.1588 0.461 Uiso 1 1 calc R
C18B C 1.1656(9) 0.1757(5) 0.1506(8) 0.364(14) Uani 1 1 d GU
H22 H 1.1524 0.1902 0.1311 0.437 Uiso 1 1 calc R
C19B C 1.1500(5) 0.1581(7) 0.1632(10) 0.348(13) Uani 1 1 d GU
N1C N 0.9414(6) 0.2169(7) 0.0943(12) 0.340(11) Uani 1 1 d GU
C1C C 0.9474(6) 0.2179(7) 0.1349(12) 0.361(14) Uani 1 1 d GU
H23 H 0.9458 0.2019 0.1469 0.433 Uiso 1 1 calc R
C2C C 0.9560(6) 0.2427(9) 0.1574(7) 0.366(13) Uani 1 1 d GU
H24 H 0.9601 0.2433 0.1846 0.439 Uiso 1 1 calc R
C3C C 0.9585(7) 0.2666(6) 0.1395(12) 0.370(14) Uani 1 1 d GU
C4C C 0.9525(7) 0.2657(7) 0.0989(13) 0.351(13) Uani 1 1 d GU
H25 H 0.9542 0.2817 0.0869 0.421 Uiso 1 1 calc R
C5C C 0.9439(6) 0.2408(10) 0.0763(7) 0.354(13) Uani 1 1 d GU
H26 H 0.9398 0.2402 0.0492 0.425 Uiso 1 1 calc R
N2C N 0.9914(6) 0.3633(9) 0.4416(7) 0.341(9) Uani 1 1 d GU
C6C C 0.9822(7) 0.3400(6) 0.4154(13) 0.381(14) Uani 1 1 d GU
H27 H 0.9776 0.3235 0.4233 0.457 Uiso 1 1 calc R
C7C C 0.9799(7) 0.3415(7) 0.3773(11) 0.387(14) Uani 1 1 d GU
H28 H 0.9738 0.3259 0.3598 0.464 Uiso 1 1 calc R
C8C C 0.9868(8) 0.3662(10) 0.3654(7) 0.394(14) Uani 1 1 d GU
C9C C 0.9959(8) 0.3895(6) 0.3916(13) 0.377(14) Uani 1 1 d GU
H29 H 1.0005 0.4061 0.3837 0.452 Uiso 1 1 calc R
C10C C 0.9982(6) 0.3880(6) 0.4297(11) 0.346(13) Uani 1 1 d GU
H30 H 1.0043 0.4036 0.4473 0.416 Uiso 1 1 calc R
C11C C 0.9641(14) 0.2882(11) 0.1639(17) 0.386(15) Uani 1 1 d DU
C12C C 0.9705(14) 0.3112(11) 0.1795(17) 0.397(15) Uani 1 1 d DU
C13C C 0.9846(14) 0.3609(11) 0.3263(16) 0.411(18) Uani 1 1 d DU
C14C C 0.9862(14) 0.3626(11) 0.2959(16) 0.417(18) Uani 1 1 d DU
N3C N 0.9784(7) 0.3379(9) 0.2383(15) 0.409(12) Uani 1 1 d GU
C15C C 0.9813(8) 0.3356(7) 0.2043(14) 0.413(14) Uani 1 1 d GU
C16C C 0.9896(8) 0.3586(12) 0.1905(9) 0.464(16) Uani 1 1 d GU
H31 H 0.9915 0.3570 0.1677 0.557 Uiso 1 1 calc R
C17C C 0.9949(8) 0.3839(9) 0.2106(15) 0.469(17) Uani 1 1 d GU
H32 H 1.0004 0.3993 0.2013 0.562 Uiso 1 1 calc R
C18C C 0.9920(9) 0.3863(8) 0.2446(14) 0.460(17) Uani 1 1 d GU
H33 H 0.9956 0.4033 0.2581 0.552 Uiso 1 1 calc R
C19C C 0.9837(8) 0.3633(12) 0.2585(9) 0.419(14) Uani 1 1 d GU
N1D N 0.6403(8) 0.2120(5) 0.1858(10) 0.284(9) Uani 1 1 d GU
C1D C 0.6748(8) 0.2118(5) 0.2254(10) 0.330(13) Uani 1 1 d GU
H34 H 0.6871 0.1953 0.2369 0.396 Uiso 1 1 calc R
C2D C 0.6907(5) 0.2364(8) 0.2477(6) 0.340(13) Uani 1 1 d GU
H35 H 0.7138 0.2363 0.2741 0.407 Uiso 1 1 calc R
C3D C 0.6723(9) 0.2611(5) 0.2305(10) 0.318(11) Uani 1 1 d GU
C4D C 0.6378(8) 0.2612(5) 0.1910(11) 0.299(11) Uani 1 1 d GU
H36 H 0.6254 0.2777 0.1794 0.359 Uiso 1 1 calc R
C5D C 0.6218(4) 0.2367(7) 0.1686(6) 0.288(11) Uani 1 1 d GU
H37 H 0.5988 0.2367 0.1422 0.345 Uiso 1 1 calc R
N2D N 0.9476(5) 0.3585(9) 0.4706(7) 0.356(12) Uani 1 1 d GU
C6D C 0.9265(11) 0.3364(6) 0.4647(10) 0.374(14) Uani 1 1 d GU
H38 H 0.9368 0.3193 0.4768 0.449 Uiso 1 1 calc R
C7D C 0.8899(10) 0.3398(7) 0.4407(11) 0.367(13) Uani 1 1 d GU
H39 H 0.8758 0.3250 0.4368 0.440 Uiso 1 1 calc R
C8D C 0.8745(5) 0.3653(9) 0.4226(8) 0.336(12) Uani 1 1 d GU
C9D C 0.8956(11) 0.3875(6) 0.4285(10) 0.356(13) Uani 1 1 d GU
H40 H 0.8853 0.4045 0.4163 0.427 Uiso 1 1 calc R
C10D C 0.9322(10) 0.3840(7) 0.4525(10) 0.361(14) Uani 1 1 d GU
H41 H 0.9463 0.3988 0.4564 0.433 Uiso 1 1 calc R
C11D C 0.6875(11) 0.2870(8) 0.2561(13) 0.328(13) Uani 1 1 d DU
C12D C 0.7043(11) 0.3067(9) 0.2787(14) 0.344(13) Uani 1 1 d DU
C13D C 0.8360(13) 0.3614(8) 0.3967(15) 0.333(13) Uani 1 1 d U
C14D C 0.8022(13) 0.3595(9) 0.3752(15) 0.349(14) Uani 1 1 d U
N3D N 0.7510(11) 0.3338(6) 0.3271(12) 0.362(11) Uani 1 1 d GU
C15D C 0.7142(11) 0.3313(6) 0.3012(9) 0.362(13) Uani 1 1 d GU
C16D C 0.6942(6) 0.3519(9) 0.3019(10) 0.378(14) Uani 1 1 d GU
H42 H 0.6696 0.3503 0.2846 0.453 Uiso 1 1 calc R
C17D C 0.7110(11) 0.3750(6) 0.3286(13) 0.392(14) Uani 1 1 d GU
H43 H 0.6977 0.3888 0.3291 0.470 Uiso 1 1 calc R
C18D C 0.7479(11) 0.3775(6) 0.3545(10) 0.383(14) Uani 1 1 d GU
H44 H 0.7591 0.3929 0.3723 0.459 Uiso 1 1 calc R
C19D C 0.7678(6) 0.3569(9) 0.3537(9) 0.360(13) Uani 1 1 d GU
N1E N 0.8787(5) 0.1859(5) 0.0375(11) 0.332(11) Uani 1 1 d GU
C1E C 0.8561(9) 0.2000(5) -0.0024(10) 0.332(12) Uani 1 1 d GU
H45 H 0.8639 0.2049 -0.0187 0.398 Uiso 1 1 calc R
C2E C 0.8218(8) 0.2068(5) -0.0178(7) 0.335(12) Uani 1 1 d GU
H46 H 0.8067 0.2162 -0.0445 0.401 Uiso 1 1 calc R
C3E C 0.8101(5) 0.1995(6) 0.0066(11) 0.339(12) Uani 1 1 d GU
C4E C 0.8326(9) 0.1854(5) 0.0464(10) 0.337(12) Uani 1 1 d GU
H47 H 0.8248 0.1805 0.0627 0.404 Uiso 1 1 calc R
C5E C 0.8669(8) 0.1786(5) 0.0618(7) 0.326(12) Uani 1 1 d GU
H48 H 0.8820 0.1692 0.0885 0.391 Uiso 1 1 calc R
N2E N 0.6273(9) 0.1835(5) 0.1112(10) 0.310(10) Uani 1 1 d GU
C6E C 0.6601(8) 0.1757(5) 0.1223(8) 0.351(14) Uani 1 1 d GU
H49 H 0.6761 0.1658 0.1481 0.422 Uiso 1 1 calc R
C7E C 0.6688(6) 0.1827(6) 0.0947(13) 0.367(14) Uani 1 1 d GU
H50 H 0.6907 0.1775 0.1021 0.440 Uiso 1 1 calc R
C8E C 0.6449(10) 0.1976(6) 0.0561(11) 0.349(14) Uani 1 1 d GU
C9E C 0.6122(9) 0.2054(5) 0.0451(8) 0.337(13) Uani 1 1 d GU
H51 H 0.5962 0.2153 0.0192 0.405 Uiso 1 1 calc R
C10E C 0.6034(5) 0.1984(5) 0.0726(12) 0.337(14) Uani 1 1 d GU
H52 H 0.5815 0.2036 0.0652 0.404 Uiso 1 1 calc R
C11E C 0.7747(12) 0.2091(9) -0.0099(15) 0.344(14) Uani 1 1 d U
C12E C 0.7452(12) 0.2128(9) -0.0257(16) 0.347(15) Uani 1 1 d U
C13E C 0.6534(12) 0.2047(10) 0.0268(16) 0.348(19) Uani 1 1 d U
C14E C 0.6614(12) 0.2123(10) 0.0054(16) 0.346(19) Uani 1 1 d U
N3E N 0.7013(9) 0.2124(4) -0.0113(7) 0.334(11) Uani 1 1 d GU
C15E C 0.7122(6) 0.2199(6) -0.0365(12) 0.343(13) Uani 1 1 d GU
C16E C 0.6891(11) 0.2343(6) -0.0759(11) 0.353(12) Uani 1 1 d GU
H53 H 0.6964 0.2393 -0.0928 0.424 Uiso 1 1 calc R
C17E C 0.6552(9) 0.2411(5) -0.0901(8) 0.376(15) Uani 1 1 d GU
H54 H 0.6397 0.2507 -0.1165 0.451 Uiso 1 1 calc R
C18E C 0.6443(6) 0.2336(6) -0.0649(13) 0.364(13) Uani 1 1 d GU
H55 H 0.6216 0.2382 -0.0744 0.437 Uiso 1 1 calc R
C19E C 0.6674(10) 0.2193(6) -0.0254(11) 0.346(13) Uani 1 1 d GU
N1F N 0.5934(11) 0.1433(6) 0.1197(14) 0.386(11) Uani 1 1 d GU
C1F C 0.6117(7) 0.1187(10) 0.1383(9) 0.417(15) Uani 1 1 d GDU
H56 H 0.6332 0.1185 0.1668 0.500 Uiso 1 1 calc R
C2F C 0.5980(11) 0.0943(6) 0.1143(16) 0.475(17) Uani 1 1 d GU
H57 H 0.6103 0.0779 0.1267 0.570 Uiso 1 1 calc R
C3F C 0.5659(12) 0.0946(7) 0.0717(15) 0.512(16) Uani 1 1 d GDU
C4F C 0.5476(8) 0.1192(10) 0.0531(9) 0.527(18) Uani 1 1 d GU
H58 H 0.5261 0.1194 0.0246 0.632 Uiso 1 1 calc R
C5F C 0.5613(11) 0.1436(6) 0.0771(15) 0.473(17) Uani 1 1 d GDU
H59 H 0.5490 0.1600 0.0647 0.568 Uiso 1 1 calc R
C11F C 0.5565(13) 0.0705(7) 0.0457(16) 0.509(19) Uani 1 1 d DU
C12F C 0.5474(13) 0.0485(7) 0.0254(16) 0.483(18) Uani 1 1 d DU
N3F N 0.5501(11) 0.0000 0.0236(14) 0.47(2) Uani 1 2 d SDU
C15F C 0.5328(9) 0.0239(3) 0.0006(12) 0.461(16) Uani 1 1 d DU
C16F C 0.5048(10) 0.0249(3) -0.0434(12) 0.448(17) Uani 1 1 d DU
H60 H 0.4951 0.0416 -0.0577 0.538 Uiso 1 1 calc R
C17F C 0.4909(13) 0.0000 -0.0667(15) 0.46(2) Uani 1 2 d SDU
H61 H 0.4728 0.0000 -0.0971 0.557 Uiso 1 2 calc SR
N1G N 0.9166(7) 0.1452(7) 0.0305(15) 0.382(11) Uani 1 1 d GU
C1G C 0.9073(7) 0.1449(7) -0.0119(15) 0.423(15) Uani 1 1 d GDU
H62 H 0.9066 0.1613 -0.0250 0.507 Uiso 1 1 calc R
C2G C 0.8990(8) 0.1201(11) -0.0346(9) 0.462(16) Uani 1 1 d GU
H63 H 0.8928 0.1200 -0.0629 0.554 Uiso 1 1 calc R
C3G C 0.9001(8) 0.0956(7) -0.0149(17) 0.491(16) Uani 1 1 d GDU
C4G C 0.9094(8) 0.0959(7) 0.0275(17) 0.457(16) Uani 1 1 d GU
H64 H 0.9101 0.0795 0.0406 0.549 Uiso 1 1 calc R
C5G C 0.9177(7) 0.1207(11) 0.0502(9) 0.422(14) Uani 1 1 d GDU
H65 H 0.9239 0.1208 0.0785 0.506 Uiso 1 1 calc R
C11G C 0.8970(13) 0.0689(8) -0.0336(17) 0.546(19) Uani 1 1 d DU
C12G C 0.8876(13) 0.0505(10) -0.0619(17) 0.59(2) Uani 1 1 d DU
N3G N 0.8842(11) 0.0000 -0.0672(19) 0.62(3) Uani 1 2 d SDU
C15G C 0.8799(9) 0.0253(3) -0.0867(16) 0.62(2) Uani 1 1 d DU
C16G C 0.8683(12) 0.0250(4) -0.1301(17) 0.63(3) Uani 1 1 d DU
H66 H 0.8648 0.0414 -0.1449 0.756 Uiso 1 1 calc R
C17G C 0.8622(17) 0.0000 -0.151(2) 0.64(3) Uani 1 2 d SDU
H67 H 0.8535 0.0000 -0.1804 0.764 Uiso 1 2 calc SR
Pd1 Pd 0.92912(9) 0.18102(8) 0.06141(14) 0.329(3) Uani 1 1 d U
Pd2 Pd 1.31962(11) 0.0000 0.40413(15) 0.301(3) Uani 1 2 d S
Pd3 Pd 0.61604(8) 0.17741(6) 0.15337(12) 0.298(3) Uani 1 1 d U
Pd4 Pd 1.0000 0.36483(10) 0.5000 0.326(3) Uani 1 2 d SU
F11A F 0.9440(11) 0.1474(8) 0.1433(17) 0.60(2) Uiso 1 1 d .
F12A F 0.9237(7) 0.2297(5) -0.0148(9) 0.437(15) Uiso 1 1 d D
F12B F 0.9315(7) 0.1951(6) -0.0407(8) 0.410(13) Uiso 1 1 d D
F12C F 0.9049(6) 0.2294(5) -0.0809(8) 0.379(12) Uiso 1 1 d D
F12D F 0.8809(8) 0.2051(5) -0.0611(8) 0.451(15) Uiso 1 1 d D
F21A F 1.2454(16) 0.0000 0.419(2) 0.62(3) Uiso 1 2 d S
F22A F 1.3860(14) 0.0000 0.4024(16) 0.51(3) Uiso 1 2 d S
F22B F 1.380(3) 0.085(2) 0.331(3) 1.09(7) Uiso 1 1 d .
F31A F 0.6859(15) 0.1415(9) 0.2127(18) 0.63(3) Uiso 1 1 d .
F32A F 0.5436(6) 0.2092(5) 0.0892(8) 0.393(11) Uiso 1 1 d D
F32B F 0.4822(7) 0.2113(7) 0.0366(12) 0.64(3) Uiso 1 1 d D
F32C F 0.5116(12) 0.2412(8) 0.0970(12) 0.92(5) Uiso 1 1 d D
F32D F 0.5174(10) 0.2467(7) 0.0412(4) 0.97(6) Uiso 1 1 d D
F41A F 1.0000 0.303(3) 0.5000 0.93(8) Uiso 1 2 d S
F42A F 1.010(2) 0.4424(8) 0.498(3) 0.69(3) Uiso 1 1 d .
B11 B 0.9583(12) 0.1451(9) 0.1942(18) 0.32(2) Uiso 1 1 d .
B12 B 0.9105(6) 0.2149(4) -0.0493(7) 1.1(4) Uiso 1 1 d D
B22 B 1.4052(18) 0.0000 0.388(2) 0.32(3) Uiso 1 2 d S
B31 B 0.723(2) 0.1346(13) 0.248(3) 0.44(3) Uiso 1 1 d .
B32 B 0.5132(6) 0.2273(4) 0.0654(6) 0.154(10) Uiso 1 1 d D
B41 B 1.0000 0.269(4) 0.5000 0.66(9) Uiso 1 2 d S
O1 O 1.0637(17) 0.2314(13) 0.216(2) 0.73(4) Uiso 1 1 d .
O2 O 1.0000 0.1151(14) 0.0000 0.61(4) Uiso 1 2 d S
O3 O 0.484(2) 0.1642(18) 0.094(3) 0.80(5) Uiso 0.80 1 d P
O4 O 0.606(2) 0.2921(17) -0.183(3) 0.77(5) Uiso 0.80 1 d P

loop_
_atom_site_aniso_label
_atom_site_aniso_U_11
_atom_site_aniso_U_22
_atom_site_aniso_U_33
_atom_site_aniso_U_23
_atom_site_aniso_U_13
_atom_site_aniso_U_12
N1A 0.40(3) 0.35(2) 0.30(2) -0.077(17) 0.23(2) -0.03(2)
C1A 0.41(3) 0.38(3) 0.33(2) -0.10(2) 0.21(2) -0.03(2)
C2A 0.40(2) 0.39(3) 0.35(2) -0.092(19) 0.20(2) -0.04(2)
C3A 0.39(2) 0.38(2) 0.33(2) -0.068(17) 0.226(19) -0.047(19)
C4A 0.37(2) 0.36(3) 0.32(2) -0.061(18) 0.22(2) -0.03(2)
C5A 0.38(3) 0.35(2) 0.30(2) -0.049(18) 0.22(2) -0.05(2)
N2A 0.37(2) 0.33(2) 0.37(2) -0.145(17) 0.25(2) -0.056(18)
C6A 0.38(2) 0.34(2) 0.37(3) -0.15(2) 0.24(2) -0.056(18)
C7A 0.38(2) 0.35(2) 0.38(2) -0.142(19) 0.24(2) -0.064(18)
C8A 0.40(2) 0.365(19) 0.37(2) -0.139(18) 0.251(19) -0.068(17)
C9A 0.39(2) 0.36(2) 0.37(2) -0.159(19) 0.26(2) -0.077(17)
C10A 0.37(2) 0.35(2) 0.36(2) -0.150(18) 0.26(2) -0.076(19)
C11A 0.40(2) 0.39(3) 0.35(2) -0.07(2) 0.225(19) -0.04(2)
C12A 0.41(2) 0.39(3) 0.36(2) -0.08(2) 0.232(19) -0.05(2)
C13A 0.42(2) 0.381(19) 0.37(3) -0.13(2) 0.26(2) -0.069(18)
C14A 0.43(2) 0.398(19) 0.37(3) -0.11(2) 0.28(2) -0.071(17)
N3A 0.422(19) 0.41(2) 0.36(2) -0.092(18) 0.277(18) -0.057(17)
C15A 0.423(19) 0.41(2) 0.38(2) -0.079(19) 0.252(19) -0.057(18)
C16A 0.45(2) 0.42(3) 0.39(2) -0.09(2) 0.26(2) -0.07(2)
C17A 0.46(2) 0.43(2) 0.38(3) -0.09(2) 0.27(2) -0.08(2)
C18A 0.45(2) 0.42(2) 0.37(2) -0.10(2) 0.28(2) -0.067(19)
C19A 0.433(19) 0.41(2) 0.37(2) -0.101(19) 0.277(18) -0.069(17)
N1B 0.252(19) 0.34(2) 0.265(18) 0.085(16) 0.109(17) 0.068(17)
C5B 0.252(19) 0.35(2) 0.26(2) 0.083(17) 0.134(16) 0.071(18)
C4B 0.257(19) 0.37(2) 0.28(2) 0.085(17) 0.155(17) 0.073(18)
C3B 0.281(18) 0.39(2) 0.308(19) 0.100(16) 0.168(17) 0.085(17)
C2B 0.277(19) 0.37(2) 0.31(2) 0.098(18) 0.156(17) 0.061(18)
C1B 0.27(2) 0.36(2) 0.28(2) 0.088(17) 0.133(18) 0.068(19)
N2B 0.27(2) 0.37(2) 0.36(2) 0.153(17) 0.212(17) 0.104(16)
C6B 0.27(2) 0.38(2) 0.37(2) 0.143(18) 0.208(19) 0.114(19)
C7B 0.27(2) 0.39(2) 0.37(2) 0.149(18) 0.209(19) 0.115(19)
C8B 0.259(19) 0.39(2) 0.37(2) 0.136(16) 0.220(18) 0.116(17)
C9B 0.27(2) 0.40(2) 0.36(2) 0.142(17) 0.224(18) 0.111(18)
C10B 0.26(2) 0.39(2) 0.36(2) 0.145(17) 0.228(18) 0.112(18)
C11B 0.294(19) 0.41(2) 0.34(2) 0.121(19) 0.174(17) 0.100(19)
C12B 0.28(2) 0.42(2) 0.35(2) 0.135(19) 0.186(17) 0.107(19)
C13B 0.26(2) 0.40(2) 0.37(2) 0.117(17) 0.21(2) 0.11(2)
C14B 0.26(2) 0.40(2) 0.37(2) 0.111(17) 0.20(2) 0.11(2)
N3B 0.267(18) 0.41(2) 0.36(2) 0.110(16) 0.198(17) 0.102(17)
C15B 0.274(18) 0.42(2) 0.37(2) 0.132(16) 0.190(18) 0.102(17)
C16B 0.28(2) 0.43(2) 0.39(2) 0.137(19) 0.170(19) 0.094(19)
C17B 0.28(2) 0.43(2) 0.39(2) 0.137(19) 0.18(2) 0.09(2)
C18B 0.27(2) 0.43(2) 0.38(2) 0.119(18) 0.19(2) 0.089(19)
C19B 0.267(19) 0.41(2) 0.369(19) 0.111(16) 0.198(18) 0.098(18)
N1C 0.335(18) 0.48(3) 0.35(2) 0.10(3) 0.283(19) 0.10(2)
C1C 0.357(18) 0.48(3) 0.35(2) 0.10(3) 0.27(2) 0.08(2)
C2C 0.361(19) 0.49(3) 0.34(2) 0.10(2) 0.264(18) 0.07(2)
C3C 0.365(17) 0.48(3) 0.35(2) 0.08(2) 0.259(19) 0.07(2)
C4C 0.358(18) 0.47(3) 0.33(2) 0.08(2) 0.267(19) 0.08(2)
C5C 0.346(18) 0.47(3) 0.35(2) 0.09(2) 0.269(18) 0.09(2)
N2C 0.398(15) 0.420(17) 0.248(14) -0.030(13) 0.220(12) -0.018(15)
C6C 0.424(18) 0.44(2) 0.27(2) -0.025(19) 0.207(18) -0.027(19)
C7C 0.438(19) 0.45(2) 0.26(2) -0.02(2) 0.212(18) -0.024(19)
C8C 0.452(18) 0.47(2) 0.26(2) -0.018(19) 0.220(18) -0.009(18)
C9C 0.439(19) 0.44(2) 0.25(2) -0.02(2) 0.215(18) -0.010(19)
C10C 0.418(18) 0.43(2) 0.238(19) -0.019(18) 0.225(17) -0.019(18)
C11C 0.390(19) 0.50(3) 0.34(2) 0.06(2) 0.257(18) 0.05(2)
C12C 0.421(19) 0.51(3) 0.33(2) 0.04(2) 0.263(18) 0.03(2)
C13C 0.48(2) 0.50(2) 0.27(2) -0.01(2) 0.24(2) -0.004(19)
C14C 0.49(2) 0.52(2) 0.28(2) 0.00(2) 0.26(2) -0.01(2)
N3C 0.475(19) 0.53(3) 0.30(2) 0.00(2) 0.281(18) -0.01(2)
C15C 0.464(19) 0.52(3) 0.32(2) 0.01(2) 0.275(18) 0.01(2)
C16C 0.51(2) 0.54(3) 0.33(2) 0.00(2) 0.26(2) 0.01(2)
C17C 0.53(2) 0.56(3) 0.32(2) -0.01(2) 0.27(2) 0.00(2)
C18C 0.53(2) 0.55(3) 0.31(2) -0.01(2) 0.27(2) -0.01(2)
C19C 0.498(19) 0.54(2) 0.29(2) 0.00(2) 0.279(19) -0.02(2)
N1D 0.27(2) 0.30(2) 0.30(2) 0.021(19) 0.178(16) 0.005(18)
C1D 0.30(2) 0.30(2) 0.31(2) 0.016(19) 0.147(18) -0.003(19)
C2D 0.31(2) 0.31(2) 0.32(2) 0.01(2) 0.151(17) 0.000(19)
C3D 0.299(19) 0.31(2) 0.31(2) 0.016(18) 0.172(16) -0.005(17)
C4D 0.26(2) 0.30(2) 0.32(2) 0.011(19) 0.172(16) 0.008(18)
C5D 0.262(19) 0.29(2) 0.31(2) 0.00(2) 0.174(16) 0.016(18)
N2D 0.31(2) 0.41(3) 0.37(2) -0.08(2) 0.217(19) -0.109(18)
C6D 0.32(2) 0.40(3) 0.38(2) -0.06(2) 0.21(2) -0.10(2)
C7D 0.32(2) 0.40(2) 0.38(2) -0.06(2) 0.21(2) -0.09(2)
C8D 0.31(2) 0.40(2) 0.36(2) -0.063(19) 0.237(19) -0.087(19)
C9D 0.32(2) 0.40(2) 0.37(2) -0.08(2) 0.22(2) -0.08(2)
C10D 0.31(2) 0.40(3) 0.37(2) -0.09(2) 0.21(2) -0.09(2)
C11D 0.31(2) 0.33(2) 0.32(2) -0.01(2) 0.181(17) -0.025(19)
C12D 0.32(2) 0.35(2) 0.35(2) -0.04(2) 0.192(17) -0.030(19)
C13D 0.32(2) 0.41(2) 0.35(2) -0.054(18) 0.24(2) -0.07(2)
C14D 0.32(2) 0.40(2) 0.36(2) -0.051(17) 0.23(2) -0.07(2)
N3D 0.31(2) 0.38(2) 0.37(2) -0.064(17) 0.198(18) -0.041(18)
C15D 0.320(19) 0.37(2) 0.37(2) -0.061(18) 0.197(18) -0.036(18)
C16D 0.32(2) 0.38(2) 0.39(2) -0.09(2) 0.198(19) -0.04(2)
C17D 0.33(2) 0.39(2) 0.40(2) -0.10(2) 0.20(2) -0.03(2)
C18D 0.32(2) 0.39(2) 0.40(2) -0.079(19) 0.20(2) -0.04(2)
C19D 0.31(2) 0.39(2) 0.38(2) -0.062(17) 0.213(19) -0.048(19)
N1E 0.30(2) 0.40(2) 0.41(3) 0.08(2) 0.279(19) 0.041(17)
C1E 0.29(2) 0.40(2) 0.41(2) 0.07(2) 0.27(2) 0.052(19)
C2E 0.30(2) 0.41(2) 0.40(2) 0.069(19) 0.27(2) 0.051(19)
C3E 0.30(2) 0.40(2) 0.41(2) 0.075(18) 0.266(19) 0.036(18)
C4E 0.30(2) 0.41(2) 0.41(2) 0.097(19) 0.28(2) 0.034(19)
C5E 0.30(2) 0.40(2) 0.41(2) 0.099(19) 0.28(2) 0.033(19)
N2E 0.29(2) 0.39(2) 0.37(2) 0.002(18) 0.26(2) 0.055(18)
C6E 0.32(2) 0.41(2) 0.39(2) 0.02(2) 0.25(2) 0.04(2)
C7E 0.33(2) 0.41(2) 0.39(2) 0.02(2) 0.24(2) 0.042(18)
C8E 0.317(19) 0.40(2) 0.38(2) 0.023(19) 0.235(18) 0.039(17)
C9E 0.31(2) 0.39(2) 0.37(2) 0.02(2) 0.24(2) 0.050(18)
C10E 0.31(2) 0.39(2) 0.37(3) 0.03(2) 0.24(2) 0.035(18)
C11E 0.30(2) 0.39(2) 0.42(2) 0.050(18) 0.26(2) 0.04(2)
C12E 0.30(2) 0.39(2) 0.41(2) 0.027(18) 0.25(2) 0.04(2)
C13E 0.31(2) 0.39(2) 0.38(3) 0.01(2) 0.23(2) 0.030(18)
C14E 0.306(19) 0.38(2) 0.39(2) 0.01(2) 0.24(2) 0.023(17)
N3E 0.296(18) 0.376(19) 0.40(2) -0.006(17) 0.248(17) 0.034(17)
C15E 0.299(19) 0.391(19) 0.41(2) 0.009(17) 0.251(18) 0.039(17)
C16E 0.30(2) 0.42(2) 0.42(2) 0.012(19) 0.258(19) 0.037(19)
C17E 0.32(2) 0.43(2) 0.42(2) 0.02(2) 0.25(2) 0.03(2)
C18E 0.315(19) 0.41(2) 0.41(2) 0.01(2) 0.248(19) 0.012(18)
C19E 0.303(18) 0.387(19) 0.40(2) 0.003(18) 0.240(17) 0.025(16)
N1F 0.376(16) 0.272(15) 0.397(17) 0.037(15) 0.179(14) 0.014(14)
C1F 0.41(2) 0.27(2) 0.42(2) 0.01(2) 0.185(18) 0.026(19)
C2F 0.45(2) 0.29(2) 0.45(2) 0.00(2) 0.16(2) 0.03(2)
C3F 0.48(2) 0.30(2) 0.47(2) 0.00(2) 0.147(19) 0.024(19)
C4F 0.47(2) 0.30(2) 0.48(2) 0.01(2) 0.12(2) 0.02(2)
C5F 0.43(2) 0.28(2) 0.45(2) 0.01(2) 0.135(19) 0.014(19)
C11F 0.51(2) 0.32(3) 0.47(3) -0.01(2) 0.18(2) 0.01(2)
C12F 0.52(3) 0.33(3) 0.46(3) -0.02(2) 0.23(2) -0.01(2)
N3F 0.53(3) 0.33(3) 0.44(3) 0.000 0.24(3) 0.000
C15F 0.52(3) 0.34(3) 0.44(3) -0.020(14) 0.25(2) 0.007(14)
C16F 0.51(3) 0.34(3) 0.43(3) -0.022(15) 0.26(3) 0.011(15)
C17F 0.51(4) 0.34(4) 0.45(4) 0.000 0.24(3) 0.000
N1G 0.378(14) 0.339(16) 0.490(18) 0.141(15) 0.297(15) 0.052(15)
C1G 0.425(18) 0.34(2) 0.53(2) 0.12(2) 0.30(2) 0.038(19)
C2G 0.47(2) 0.35(2) 0.56(2) 0.10(2) 0.31(2) 0.02(2)
C3G 0.50(2) 0.35(2) 0.57(3) 0.09(2) 0.30(2) 0.00(2)
C4G 0.47(2) 0.34(2) 0.55(3) 0.11(2) 0.31(2) 0.01(2)
C5G 0.427(19) 0.34(2) 0.52(2) 0.13(2) 0.304(19) 0.02(2)
C11G 0.57(2) 0.37(3) 0.61(3) 0.05(2) 0.31(2) -0.01(2)
C12G 0.63(3) 0.38(3) 0.63(3) 0.03(2) 0.32(3) -0.02(2)
N3G 0.66(4) 0.39(4) 0.65(4) 0.000 0.33(3) 0.000
C15G 0.67(3) 0.40(4) 0.64(4) 0.015(15) 0.32(3) -0.009(15)
C16G 0.69(3) 0.41(4) 0.63(4) 0.005(16) 0.32(3) -0.008(16)
C17G 0.69(4) 0.40(4) 0.63(4) 0.000 0.31(4) 0.000
Pd1 0.298(5) 0.355(5) 0.439(6) 0.145(4) 0.279(4) 0.083(3)
Pd2 0.274(5) 0.348(6) 0.257(5) 0.000 0.150(4) 0.000
Pd3 0.286(4) 0.272(4) 0.346(5) 0.045(3) 0.198(4) 0.021(3)
Pd4 0.348(7) 0.380(6) 0.260(6) 0.000 0.191(5) 0.000

loop_
_atom_type_symbol
_atom_type_description
_atom_type_scat_dispersion_real
_atom_type_scat_dispersion_imag
_atom_type_scat_source
C C 0.0074 0.0035 'International Tables Vol C Tables 4.2.6.8 and 6.1.1.4'
H H 0.0000 0.0000 'International Tables Vol C Tables 4.2.6.8 and 6.1.1.4'
B B 0.0038 0.0015 'International Tables Vol C Tables 4.2.6.8 and 6.1.1.4'
N N 0.0136 0.0070 'International Tables Vol C Tables 4.2.6.8 and 6.1.1.4'
O O 0.0227 0.0128 'International Tables Vol C Tables 4.2.6.8 and 6.1.1.4'
F F 0.0347 0.0215 'International Tables Vol C Tables 4.2.6.8 and 6.1.1.4'
Pd Pd -0.3465 1.8573 'International Tables Vol C Tables 4.2.6.8 and 6.1.1.4'

loop_
_geom_angle_atom_site_label_1
_geom_angle_atom_site_label_2
_geom_angle_atom_site_label_3
_geom_angle
_geom_angle_site_symmetry_1
_geom_angle_site_symmetry_3
C1A N1A C5A 120.0 . .
C1A N1A Pd2 125(3) . .
C5A N1A Pd2 115(3) . .
N1A C1A C2A 120.0 . .
C1A C2A C3A 120.0 . .
C4A C3A C2A 120.0 . .
C4A C3A C11A 129(4) . .
C2A C3A C11A 111(4) . .
C3A C4A C5A 120.0 . .
C4A C5A N1A 120.0 . .
C6A N2A C10A 120.0 . .
C6A N2A Pd3 123(3) . 2_756
C10A N2A Pd3 117(3) . 2_756
N2A C6A C7A 120.0 . .
C8A C7A C6A 120.0 . .
C9A C8A C7A 120.0 . .
C9A C8A C13A 123(4) . .
C7A C8A C13A 117(4) . .
C10A C9A C8A 120.0 . .
C9A C10A N2A 120.0 . .
C12A C11A C3A 169(7) . .
C11A C12A C15A 166(7) . .
C14A C13A C8A 177(7) . .
C13A C14A C19A 178(8) . .
C15A N3A C19A 120.0 . .
N3A C15A C16A 120.0 . .
N3A C15A C12A 126(4) . .
C16A C15A C12A 114(4) . .
C17A C16A C15A 120.0 . .
C16A C17A C18A 120.0 . .
C19A C18A C17A 120.0 . .
C14A C19A C18A 125(5) . .
C14A C19A N3A 115(5) . .
C18A C19A N3A 120.0 . .
C5B N1B C1B 120.0 . .
C5B N1B Pd2 121(2) . .
C1B N1B Pd2 119(2) . .
C4B C5B N1B 120.0 . .
C5B C4B C3B 120.0 . .
C2B C3B C4B 120.0 . .
C2B C3B C11B 126(3) . .
C4B C3B C11B 113(3) . .
C3B C2B C1B 120.0 . .
C2B C1B N1B 120.0 . .
C6B N2B C10B 120.0 . .
C6B N2B Pd1 119(2) . .
C10B N2B Pd1 121(2) . .
C7B C6B N2B 120.0 . .
C8B C7B C6B 120.0 . .
C13B C8B C7B 125(3) . .
C13B C8B C9B 115(3) . .
C7B C8B C9B 120.0 . .
C8B C9B C10B 120.0 . .
N2B C10B C9B 120.0 . .
C12B C11B C3B 168(5) . .
C11B C12B C15B 179(5) . .
C14B C13B C8B 170(5) . .
C13B C14B C19B 166(5) . .
C15B N3B C19B 120.0 . .
C12B C15B N3B 120(4) . .
C12B C15B C16B 120(4) . .
N3B C15B C16B 120.0 . .
C15B C16B C17B 120.0 . .
C18B C17B C16B 120.0 . .
C17B C18B C19B 120.0 . .
C18B C19B N3B 120.0 . .
C18B C19B C14B 128(4) . .
N3B C19B C14B 112(3) . .
C1C N1C C5C 120.0 . .
C1C N1C Pd1 120(3) . .
C5C N1C Pd1 120(3) . .
C2C C1C N1C 120.0 . .
C3C C2C C1C 120.0 . .
C11C C3C C4C 129(4) . .
C11C C3C C2C 111(4) . .
C4C C3C C2C 120.0 . .
C3C C4C C5C 120.0 . .
C4C C5C N1C 120.0 . .
C6C N2C C10C 120.0 . .
C6C N2C Pd4 126(3) . .
C10C N2C Pd4 114(3) . .
N2C C6C C7C 120.0 . .
C6C C7C C8C 120.0 . .
C9C C8C C7C 120.0 . .
C9C C8C C13C 133(4) . .
C7C C8C C13C 107(4) . .
C8C C9C C10C 120.0 . .
C9C C10C N2C 120.0 . .
C12C C11C C3C 164(7) . .
C11C C12C C15C 170(7) . .
C14C C13C C8C 165(6) . .
C13C C14C C19C 173(6) . .
C15C N3C C19C 120.0 . .
N3C C15C C16C 120.0 . .
N3C C15C C12C 120(5) . .
C16C C15C C12C 119(5) . .
C17C C16C C15C 120.0 . .
C18C C17C C16C 120.0 . .
C17C C18C C19C 120.0 . .
C14C C19C C18C 124(5) . .
C14C C19C N3C 115(6) . .
C18C C19C N3C 120.0 . .
C1D N1D C5D 120.0 . .
C1D N1D Pd3 122(2) . .
C5D N1D Pd3 118(2) . .
C2D C1D N1D 120.0 . .
C1D C2D C3D 120.0 . .
C2D C3D C4D 120.0 . .
C2D C3D C11D 120(3) . .
C4D C3D C11D 119(3) . .
C5D C4D C3D 120.0 . .
C4D C5D N1D 120.0 . .
C6D N2D C10D 120.0 . .
C6D N2D Pd4 136(3) . .
C10D N2D Pd4 104(3) . .
N2D C6D C7D 120.0 . .
C8D C7D C6D 120.0 . .
C7D C8D C9D 120.0 . .
C7D C8D C13D 106(4) . .
C9D C8D C13D 134(4) . .
C10D C9D C8D 120.0 . .
C9D C10D N2D 120.0 . .
C12D C11D C3D 171(5) . .
C11D C12D C15D 164(5) . .
C14D C13D C8D 176(5) . .
C13D C14D C19D 179(6) . .
C15D N3D C19D 120.0 . .
C12D C15D N3D 109(4) . .
C12D C15D C16D 131(4) . .
N3D C15D C16D 120.0 . .
C17D C16D C15D 120.0 . .
C16D C17D C18D 120.0 . .
C19D C18D C17D 120.0 . .
C14D C19D C18D 122(4) . .
C14D C19D N3D 118(4) . .
C18D C19D N3D 120.0 . .
C1E N1E C5E 120.0 . .
C1E N1E Pd1 118(2) . .
C5E N1E Pd1 122(2) . .
C2E C1E N1E 120.0 . .
C3E C2E C1E 120.0 . .
C2E C3E C4E 120.0 . .
C2E C3E C11E 117(3) . .
C4E C3E C11E 123(3) . .
C5E C4E C3E 120.0 . .
C4E C5E N1E 120.0 . .
C6E N2E C10E 120.0 . .
C6E N2E Pd3 121(2) . .
C10E N2E Pd3 119(2) . .
C7E C6E N2E 120.0 . .
C6E C7E C8E 120.0 . .
C9E C8E C7E 120.0 . .
C9E C8E C13E 119(4) . .
C7E C8E C13E 121(4) . .
C8E C9E C10E 120.0 . .
C9E C10E N2E 120.0 . .
C12E C11E C3E 169(5) . .
C11E C12E C15E 168(6) . .
C14E C13E C8E 175(6) . .
C13E C14E C19E 172(6) . .
C15E N3E C19E 120.0 . .
C16E C15E N3E 120.0 . .
C16E C15E C12E 116(4) . .
N3E C15E C12E 124(4) . .
C15E C16E C17E 120.0 . .
C18E C17E C16E 120.0 . .
C17E C18E C19E 120.0 . .
C18E C19E N3E 120.0 . .
C18E C19E C14E 127(4) . .
N3E C19E C14E 113(4) . .
C1F N1F C5F 120.0 . .
C1F N1F Pd3 118(3) . .
C5F N1F Pd3 122(3) . .
C2F C1F N1F 120.0 . .
C1F C2F C3F 120.0 . .
C4F C3F C2F 120.0 . .
C4F C3F C11F 121(5) . .
C2F C3F C11F 118(5) . .
C3F C4F C5F 120.0 . .
C4F C5F N1F 120.0 . .
C12F C11F C3F 174(6) . .
C11F C12F C15F 173(5) . .
C15F N3F C15F 114(3) 6 .
C16F C15F N3F 124.2(19) . .
C16F C15F C12F 120(3) . .
N3F C15F C12F 115(3) . .
C15F C16F C17F 119(2) . .
C16F C17F C16F 119(3) . 6
C1G N1G C5G 120.0 . .
C1G N1G Pd1 118(3) . .
C5G N1G Pd1 122(3) . .
N1G C1G C2G 120.0 . .
C3G C2G C1G 120.0 . .
C2G C3G C4G 120.0 . .
C2G C3G C11G 123(5) . .
C4G C3G C11G 117(5) . .
C5G C4G C3G 120.0 . .
C4G C5G N1G 120.0 . .
C12G C11G C3G 160(7) . .
C11G C12G C15G 168(7) . .
C15G N3G C15G 125(3) 6 .
N3G C15G C16G 117(2) . .
N3G C15G C12G 120(4) . .
C16G C15G C12G 123(4) . .
C17G C16G C15G 119(2) . .
C16G C17G C16G 123(3) . 6
N1G Pd1 N1E 89.5(9) . .
N1G Pd1 N2B 90.4(9) . .
N1E Pd1 N2B 179.3(15) . .
N1G Pd1 N1C 177.8(18) . .
N1E Pd1 N1C 89.5(9) . .
N2B Pd1 N1C 90.5(9) . .
N1B Pd2 N1B 89.5(12) . 6
N1B Pd2 N1A 175.9(15) . 6
N1B Pd2 N1A 90.4(9) 6 6
N1B Pd2 N1A 90.4(9) . .
N1B Pd2 N1A 175.9(15) 6 .
N1A Pd2 N1A 89.3(12) 6 .
N1F Pd3 N1D 176.8(10) . .
N1F Pd3 N2A 94.0(11) . 2_756
N1D Pd3 N2A 89.0(9) . 2_756
N1F Pd3 N2E 84.8(11) . .
N1D Pd3 N2E 92.1(8) . .
N2A Pd3 N2E 178.1(14) 2_756 .
N2C Pd4 N2C 176(2) . 2_756
N2C Pd4 N2D 91.8(10) . .
N2C Pd4 N2D 87.6(10) 2_756 .
N2C Pd4 N2D 87.6(10) . 2_756
N2C Pd4 N2D 91.8(10) 2_756 2_756
N2D Pd4 N2D 163(2) . 2_756
F12B B12 F12A 109.9(13) . .
F12B B12 F12C 109.8(13) . .
F12A B12 F12C 110.6(13) . .
F12B B12 F12D 109.1(13) . .
F12A B12 F12D 108.5(13) . .
F12C B12 F12D 108.9(13) . .
F32D B32 F32B 110.8(12) . .
F32D B32 F32C 110.1(12) . .
F32B B32 F32C 110.3(12) . .
F32D B32 F32A 109.2(12) . .
F32B B32 F32A 108.6(12) . .
F32C B32 F32A 107.9(12) . .

loop_
_geom_bond_atom_site_label_1
_geom_bond_atom_site_label_2
_geom_bond_distance
_geom_bond_site_symmetry_2
N1A C1A 1.3900 .
N1A C5A 1.3900 .
N1A Pd2 2.069(19) .
C1A C2A 1.3900 .
C2A C3A 1.3900 .
C3A C4A 1.3900 .
C3A C11A 1.41(5) .
C4A C5A 1.3900 .
N2A C6A 1.3900 .
N2A C10A 1.3900 .
N2A Pd3 1.98(2) 2_756
C6A C7A 1.3900 .
C7A C8A 1.3900 .
C8A C9A 1.3900 .
C8A C13A 1.55(5) .
C9A C10A 1.3900 .
C11A C12A 1.06(5) .
C12A C15A 1.50(5) .
C13A C14A 1.13(6) .
C14A C19A 1.31(5) .
N3A C15A 1.3900 .
N3A C19A 1.3900 .
C15A C16A 1.3900 .
C16A C17A 1.3900 .
C17A C18A 1.3900 .
C18A C19A 1.3900 .
N1B C5B 1.3900 .
N1B C1B 1.3900 .
N1B Pd2 2.003(17) .
C5B C4B 1.3900 .
C4B C3B 1.3900 .
C3B C2B 1.3900 .
C3B C11B 1.41(5) .
C2B C1B 1.3900 .
N2B C6B 1.3900 .
N2B C10B 1.3900 .
N2B Pd1 1.993(16) .
C6B C7B 1.3900 .
C7B C8B 1.3900 .
C8B C13B 1.33(4) .
C8B C9B 1.3900 .
C9B C10B 1.3900 .
C11B C12B 1.22(4) .
C12B C15B 1.38(4) .
C13B C14B 1.200(18) .
C14B C19B 1.47(4) .
N3B C15B 1.3900 .
N3B C19B 1.3900 .
C15B C16B 1.3900 .
C16B C17B 1.3900 .
C17B C18B 1.3900 .
C18B C19B 1.3900 .
N1C C1C 1.3900 .
N1C C5C 1.3900 .
N1C Pd1 2.01(2) .
C1C C2C 1.3900 .
C2C C3C 1.3900 .
C3C C11C 1.32(5) .
C3C C4C 1.3900 .
C4C C5C 1.3900 .
N2C C6C 1.3900 .
N2C C10C 1.3900 .
N2C Pd4 2.004(19) .
C6C C7C 1.3900 .
C7C C8C 1.3900 .
C8C C9C 1.3900 .
C8C C13C 1.45(5) .
C9C C10C 1.3900 .
C11C C12C 1.22(2) .
C12C C15C 1.40(5) .
C13C C14C 1.211(19) .
C14C C19C 1.36(5) .
N3C C15C 1.3900 .
N3C C19C 1.3900 .
C15C C16C 1.3900 .
C16C C17C 1.3900 .
C17C C18C 1.3900 .
C18C C19C 1.3900 .
N1D C1D 1.3900 .
N1D C5D 1.3900 .
N1D Pd3 1.982(17) .
C1D C2D 1.3900 .
C2D C3D 1.3900 .
C3D C4D 1.3900 .
C3D C11D 1.48(4) .
C4D C5D 1.3900 .
N2D C6D 1.3900 .
N2D C10D 1.3900 .
N2D Pd4 2.03(2) .
C6D C7D 1.3900 .
C7D C8D 1.3900 .
C8D C9D 1.3900 .
C8D C13D 1.46(5) .
C9D C10D 1.3900 .
C11D C12D 1.206(19) .
C12D C15D 1.38(4) .
C13D C14D 1.28(4) .
C14D C19D 1.31(4) .
N3D C15D 1.3900 .
N3D C19D 1.3900 .
C15D C16D 1.3900 .
C16D C17D 1.3900 .
C17D C18D 1.3900 .
C18D C19D 1.3900 .
N1E C1E 1.3900 .
N1E C5E 1.3900 .
N1E Pd1 1.987(17) .
C1E C2E 1.3900 .
C2E C3E 1.3900 .
C3E C4E 1.3900 .
C3E C11E 1.46(4) .
C4E C5E 1.3900 .
N2E C6E 1.3900 .
N2E C10E 1.3900 .
N2E Pd3 2.002(19) .
C6E C7E 1.3900 .
C7E C8E 1.3900 .
C8E C9E 1.3900 .
C8E C13E 1.44(5) .
C9E C10E 1.3900 .
C11E C12E 1.15(4) .
C12E C15E 1.40(4) .
C13E C14E 1.15(5) .
C14E C19E 1.41(5) .
N3E C15E 1.3900 .
N3E C19E 1.3900 .
C15E C16E 1.3900 .
C16E C17E 1.3900 .
C17E C18E 1.3900 .
C18E C19E 1.3900 .
N1F C1F 1.3900 .
N1F C5F 1.3900 .
N1F Pd3 1.96(2) .
C1F C2F 1.3900 .
C2F C3F 1.3900 .
C3F C4F 1.3900 .
C3F C11F 1.414(18) .
C4F C5F 1.3900 .
C11F C12F 1.233(18) .
C12F C15F 1.414(18) .
N3F C15F 1.381(17) 6
N3F C15F 1.381(17) .
C15F C16F 1.364(18) .
C16F C17F 1.401(17) .
C17F C16F 1.401(17) 6
N1G C1G 1.3900 .
N1G C5G 1.3900 .
N1G Pd1 1.98(3) .
C1G C2G 1.3900 .
C2G C3G 1.3900 .
C3G C4G 1.3900 .
C3G C11G 1.444(19) .
C4G C5G 1.3900 .
C11G C12G 1.25(2) .
C12G C15G 1.448(19) .
N3G C15G 1.387(17) 6
N3G C15G 1.387(17) .
C15G C16G 1.388(19) .
C16G C17G 1.382(17) .
C17G C16G 1.382(17) 6
Pd2 N1B 2.003(17) 6
Pd2 N1A 2.069(19) 6
Pd3 N2A 1.98(2) 2_756
Pd4 N2C 2.004(19) 2_756
Pd4 N2D 2.03(2) 2_756
F11A B11 1.62(5) .
F12A B12 1.27(3) .
F12B B12 1.27(3) .
F12C B12 1.27(3) .
F12D B12 1.28(3) .
F22A B22 1.33(7) .
F31A B31 1.47(7) .
F32A B32 1.441(19) .
F32B B32 1.42(2) .
F32C B32 1.42(2) .
F32D B32 1.41(2) .
F41A B41 1.64(17) .
F42A F42A 1.04(13) 2_756

loop_
_geom_torsion_atom_site_label_1
_geom_torsion_atom_site_label_2
_geom_torsion_atom_site_label_3
_geom_torsion_atom_site_label_4
_geom_torsion
_geom_torsion_site_symmetry_1
_geom_torsion_site_symmetry_4
C5A N1A C1A C2A 0.0 . .
Pd2 N1A C1A C2A -170.4(16) . .
N1A C1A C2A C3A 0.0 . .
C1A C2A C3A C4A 0.0 . .
C1A C2A C3A C11A 178(3) . .
C2A C3A C4A C5A 0.0 . .
C11A C3A C4A C5A -178(4) . .
C3A C4A C5A N1A 0.0 . .
C1A N1A C5A C4A 0.0 . .
Pd2 N1A C5A C4A 171.3(15) . .
C10A N2A C6A C7A 0.0 . .
Pd3 N2A C6A C7A 176.3(16) 2_756 .
N2A C6A C7A C8A 0.0 . .
C6A C7A C8A C9A 0.0 . .
C6A C7A C8A C13A -175(3) . .
C7A C8A C9A C10A 0.0 . .
C13A C8A C9A C10A 175(3) . .
C8A C9A C10A N2A 0.0 . .
C6A N2A C10A C9A 0.0 . .
Pd3 N2A C10A C9A -176.5(16) 2_756 .
C4A C3A C11A C12A -24(38) . .
C2A C3A C11A C12A 158(36) . .
C3A C11A C12A C15A -154(22) . .
C9A C8A C13A C14A -79(100) . .
C7A C8A C13A C14A 95(100) . .
C8A C13A C14A C19A 60(100) . .
C19A N3A C15A C16A 0.0 . .
C19A N3A C15A C12A 178(3) . .
C11A C12A C15A N3A 45(29) . .
C11A C12A C15A C16A -137(28) . .
N3A C15A C16A C17A 0.0 . .
C12A C15A C16A C17A -179(3) . .
C15A C16A C17A C18A 0.0 . .
C16A C17A C18A C19A 0.0 . .
C13A C14A C19A C18A -13(100) . .
C13A C14A C19A N3A 170(100) . .
C17A C18A C19A C14A -176(4) . .
C17A C18A C19A N3A 0.0 . .
C15A N3A C19A C14A 177(4) . .
C15A N3A C19A C18A 0.0 . .
C1B N1B C5B C4B 0.0 . .
Pd2 N1B C5B C4B -177.4(14) . .
N1B C5B C4B C3B 0.0 . .
C5B C4B C3B C2B 0.0 . .
C5B C4B C3B C11B 176(3) . .
C4B C3B C2B C1B 0.0 . .
C11B C3B C2B C1B -175(3) . .
C3B C2B C1B N1B 0.0 . .
C5B N1B C1B C2B 0.0 . .
Pd2 N1B C1B C2B 177.5(14) . .
C10B N2B C6B C7B 0.0 . .
Pd1 N2B C6B C7B 179.5(16) . .
N2B C6B C7B C8B 0.0 . .
C6B C7B C8B C13B -176(3) . .
C6B C7B C8B C9B 0.0 . .
C13B C8B C9B C10B 176(3) . .
C7B C8B C9B C10B 0.0 . .
C6B N2B C10B C9B 0.0 . .
Pd1 N2B C10B C9B -179.5(16) . .
C8B C9B C10B N2B 0.0 . .
C2B C3B C11B C12B -9(25) . .
C4B C3B C11B C12B 176(23) . .
C3B C11B C12B C15B -136(100) . .
C7B C8B C13B C14B -19(29) . .
C9B C8B C13B C14B 164(27) . .
C8B C13B C14B C19B -161(17) . .
C11B C12B C15B N3B 140(100) . .
C11B C12B C15B C16B -42(100) . .
C19B N3B C15B C12B 178(3) . .
C19B N3B C15B C16B 0.0 . .
C12B C15B C16B C17B -178(3) . .
N3B C15B C16B C17B 0.0 . .
C15B C16B C17B C18B 0.0 . .
C16B C17B C18B C19B 0.0 . .
C17B C18B C19B N3B 0.0 . .
C17B C18B C19B C14B 178(3) . .
C15B N3B C19B C18B 0.0 . .
C15B N3B C19B C14B -179(3) . .
C13B C14B C19B C18B 15(22) . .
C13B C14B C19B N3B -167(20) . .
C5C N1C C1C C2C 0.0 . .
Pd1 N1C C1C C2C 179.8(15) . .
N1C C1C C2C C3C 0.0 . .
C1C C2C C3C C11C 175(3) . .
C1C C2C C3C C4C 0.0 . .
C11C C3C C4C C5C -174(4) . .
C2C C3C C4C C5C 0.0 . .
C3C C4C C5C N1C 0.0 . .
C1C N1C C5C C4C 0.0 . .
Pd1 N1C C5C C4C -179.8(15) . .
C10C N2C C6C C7C 0.0 . .
Pd4 N2C C6C C7C -174.6(17) . .
N2C C6C C7C C8C 0.0 . .
C6C C7C C8C C9C 0.0 . .
C6C C7C C8C C13C 176(3) . .
C7C C8C C9C C10C 0.0 . .
C13C C8C C9C C10C -175(4) . .
C8C C9C C10C N2C 0.0 . .
C6C N2C C10C C9C 0.0 . .
Pd4 N2C C10C C9C 175.2(15) . .
C4C C3C C11C C12C -14(26) . .
C2C C3C C11C C12C 171(23) . .
C3C C11C C12C C15C -138(32) . .
C9C C8C C13C C14C 7(24) . .
C7C C8C C13C C14C -169(22) . .
C8C C13C C14C C19C -132(47) . .
C19C N3C C15C C16C 0.0 . .
C19C N3C C15C C12C -170(4) . .
C11C C12C C15C N3C -49(42) . .
C11C C12C C15C C16C 141(40) . .
N3C C15C C16C C17C 0.0 . .
C12C C15C C16C C17C 170(4) . .
C15C C16C C17C C18C 0.0 . .
C16C C17C C18C C19C 0.0 . .
C13C C14C C19C C18C 127(55) . .
C13C C14C C19C N3C -64(56) . .
C17C C18C C19C C14C 168(4) . .
C17C C18C C19C N3C 0.0 . .
C15C N3C C19C C14C -169(3) . .
C15C N3C C19C C18C 0.0 . .
C5D N1D C1D C2D 0.0 . .
Pd3 N1D C1D C2D -178.8(14) . .
N1D C1D C2D C3D 0.0 . .
C1D C2D C3D C4D 0.0 . .
C1D C2D C3D C11D 174(3) . .
C2D C3D C4D C5D 0.0 . .
C11D C3D C4D C5D -174(3) . .
C3D C4D C5D N1D 0.0 . .
C1D N1D C5D C4D 0.0 . .
Pd3 N1D C5D C4D 178.9(13) . .
C10D N2D C6D C7D 0.0 . .
Pd4 N2D C6D C7D -178.0(19) . .
N2D C6D C7D C8D 0.0 . .
C6D C7D C8D C9D 0.0 . .
C6D C7D C8D C13D 175(2) . .
C7D C8D C9D C10D 0.0 . .
C13D C8D C9D C10D -174(3) . .
C8D C9D C10D N2D 0.0 . .
C6D N2D C10D C9D 0.0 . .
Pd4 N2D C10D C9D 178.6(13) . .
C2D C3D C11D C12D 37(33) . .
C4D C3D C11D C12D -149(31) . .
C3D C11D C12D C15D -175(19) . .
C7D C8D C13D C14D 133(73) . .
C9D C8D C13D C14D -52(74) . .
C8D C13D C14D C19D -127(100) . .
C11D C12D C15D N3D 173(18) . .
C11D C12D C15D C16D -5(20) . .
C19D N3D C15D C12D -179(3) . .
C19D N3D C15D C16D 0.0 . .
C12D C15D C16D C17D 179(4) . .
N3D C15D C16D C17D 0.0 . .
C15D C16D C17D C18D 0.0 . .
C16D C17D C18D C19D 0.0 . .
C13D C14D C19D C18D 135(100) . .
C13D C14D C19D N3D -50(100) . .
C17D C18D C19D C14D 175(3) . .
C17D C18D C19D N3D 0.0 . .
C15D N3D C19D C14D -175(3) . .
C15D N3D C19D C18D 0.0 . .
C5E N1E C1E C2E 0.0 . .
Pd1 N1E C1E C2E -172.4(15) . .
N1E C1E C2E C3E 0.0 . .
C1E C2E C3E C4E 0.0 . .
C1E C2E C3E C11E 175(3) . .
C2E C3E C4E C5E 0.0 . .
C11E C3E C4E C5E -175(3) . .
C3E C4E C5E N1E 0.0 . .
C1E N1E C5E C4E 0.0 . .
Pd1 N1E C5E C4E 172.1(16) . .
C10E N2E C6E C7E 0.0 . .
Pd3 N2E C6E C7E -173.2(15) . .
N2E C6E C7E C8E 0.0 . .
C6E C7E C8E C9E 0.0 . .
C6E C7E C8E C13E -179(3) . .
C7E C8E C9E C10E 0.0 . .
C13E C8E C9E C10E 179(3) . .
C8E C9E C10E N2E 0.0 . .
C6E N2E C10E C9E 0.0 . .
Pd3 N2E C10E C9E 173.4(15) . .
C2E C3E C11E C12E 97(31) . .
C4E C3E C11E C12E -88(31) . .
C3E C11E C12E C15E 138(25) . .
C9E C8E C13E C14E 92(66) . .
C7E C8E C13E C14E -89(67) . .
C8E C13E C14E C19E -156(39) . .
C19E N3E C15E C16E 0.0 . .
C19E N3E C15E C12E -177(3) . .
C11E C12E C15E C16E 128(26) . .
C11E C12E C15E N3E -55(27) . .
N3E C15E C16E C17E 0.0 . .
C12E C15E C16E C17E 177(3) . .
C15E C16E C17E C18E 0.0 . .
C16E C17E C18E C19E 0.0 . .
C17E C18E C19E N3E 0.0 . .
C17E C18E C19E C14E 174(3) . .
C15E N3E C19E C18E 0.0 . .
C15E N3E C19E C14E -175(3) . .
C13E C14E C19E C18E 65(49) . .
C13E C14E C19E N3E -121(47) . .
C5F N1F C1F C2F 0.0 . .
Pd3 N1F C1F C2F -175.0(19) . .
N1F C1F C2F C3F 0.0 . .
C1F C2F C3F C4F 0.0 . .
C1F C2F C3F C11F 169(3) . .
C2F C3F C4F C5F 0.0 . .
C11F C3F C4F C5F -168(4) . .
C3F C4F C5F N1F 0.0 . .
C1F N1F C5F C4F 0.0 . .
Pd3 N1F C5F C4F 175(2) . .
C4F C3F C11F C12F -115(67) . .
C2F C3F C11F C12F 77(67) . .
C3F C11F C12F C15F 59(100) . .
C15F N3F C15F C16F -12.0(14) 6 .
C15F N3F C15F C12F 172(3) 6 .
C11F C12F C15F C16F 62(46) . .
C11F C12F C15F N3F -122(45) . .
N3F C15F C16F C17F 4(3) . .
C12F C15F C16F C17F -180(4) . .
C15F C16F C17F C16F 4(5) . 6
C5G N1G C1G C2G 0.0 . .
Pd1 N1G C1G C2G 178.6(16) . .
N1G C1G C2G C3G 0.0 . .
C1G C2G C3G C4G 0.0 . .
C1G C2G C3G C11G -171(3) . .
C2G C3G C4G C5G 0.0 . .
C11G C3G C4G C5G 171(3) . .
C3G C4G C5G N1G 0.0 . .
C1G N1G C5G C4G 0.0 . .
Pd1 N1G C5G C4G -178.5(16) . .
C2G C3G C11G C12G -33(17) . .
C4G C3G C11G C12G 156(15) . .
C3G C11G C12G C15G -168(14) . .
C15G N3G C15G C16G 4.0(16) 6 .
C15G N3G C15G C12G -176(3) 6 .
C11G C12G C15G N3G 11(25) . .
C11G C12G C15G C16G -169(23) . .
N3G C15G C16G C17G -1(3) . .
C12G C15G C16G C17G 179(4) . .
C15G C16G C17G C16G -3(6) . 6
C1G N1G Pd1 N1E 92.1(16) . .
C5G N1G Pd1 N1E -89.3(15) . .
C1G N1G Pd1 N2B -88.6(16) . .
C5G N1G Pd1 N2B 90.0(15) . .
C1G N1G Pd1 N1C 157(32) . .
C5G N1G Pd1 N1C -24(33) . .
C1E N1E Pd1 N1G -92.3(19) . .
C5E N1E Pd1 N1G 95.5(19) . .
C1E N1E Pd1 N2B -176(100) . .
C5E N1E Pd1 N2B 11(100) . .
C1E N1E Pd1 N1C 89.7(17) . .
C5E N1E Pd1 N1C -82.5(17) . .
C6B N2B Pd1 N1G -80.1(19) . .
C10B N2B Pd1 N1G 99(2) . .
C6B N2B Pd1 N1E 4(100) . .
C10B N2B Pd1 N1E -177(100) . .
C6B N2B Pd1 N1C 97.9(17) . .
C10B N2B Pd1 N1C -82.6(17) . .
C1C N1C Pd1 N1G 17(33) . .
C5C N1C Pd1 N1G -163(32) . .
C1C N1C Pd1 N1E 82.3(15) . .
C5C N1C Pd1 N1E -98.0(15) . .
C1C N1C Pd1 N2B -97.0(14) . .
C5C N1C Pd1 N2B 82.7(14) . .
C5B N1B Pd2 N1B -105.1(14) . 6
C1B N1B Pd2 N1B 77.5(14) . 6
C5B N1B Pd2 N1A 166(12) . 6
C1B N1B Pd2 N1A -12(13) . 6
C5B N1B Pd2 N1A 79.0(16) . .
C1B N1B Pd2 N1A -98.4(15) . .
C1A N1A Pd2 N1B 76.2(16) . .
C5A N1A Pd2 N1B -94.6(15) . .
C1A N1A Pd2 N1B -13(13) . 6
C5A N1A Pd2 N1B 176(100) . 6
C1A N1A Pd2 N1A -99.7(15) . 6
C5A N1A Pd2 N1A 89.5(14) . 6
C1F N1F Pd3 N1D 86(34) . .
C5F N1F Pd3 N1D -89(34) . .
C1F N1F Pd3 N2A -76.2(19) . 2_756
C5F N1F Pd3 N2A 109(2) . 2_756
C1F N1F Pd3 N2E 102.3(18) . .
C5F N1F Pd3 N2E -72.6(19) . .
C1D N1D Pd3 N1F -83(34) . .
C5D N1D Pd3 N1F 98(34) . .
C1D N1D Pd3 N2A 79.3(16) . 2_756
C5D N1D Pd3 N2A -99.6(15) . 2_756
C1D N1D Pd3 N2E -99.2(15) . .
C5D N1D Pd3 N2E 81.9(15) . .
C6E N2E Pd3 N1F -95.3(17) . .
C10E N2E Pd3 N1F 91.4(18) . .
C6E N2E Pd3 N1D 83.8(15) . .
C10E N2E Pd3 N1D -89.4(16) . .
C6E N2E Pd3 N2A -44(39) . 2_756
C10E N2E Pd3 N2A 143(38) . 2_756
C6C N2C Pd4 N2C 11.3(12) . 2_756
C10C N2C Pd4 N2C -163.6(12) . 2_756
C6C N2C Pd4 N2D -69.9(18) . .
C10C N2C Pd4 N2D 115.2(17) . .
C6C N2C Pd4 N2D 92.7(17) . 2_756
C10C N2C Pd4 N2D -82.2(16) . 2_756
C6D N2D Pd4 N2C 101.0(19) . .
C10D N2D Pd4 N2C -77.2(16) . .
C6D N2D Pd4 N2C -75(2) . 2_756
C10D N2D Pd4 N2C 106.9(16) . 2_756
C6D N2D Pd4 N2D 13.5(15) . 2_756
C10D N2D Pd4 N2D -164.8(11) . 2_756
